data_4507708
loop_
_publ_author_name
'Ling, Irene'
'Boulos, Ramiz A.'
'Skelton, Brian W.'
'Sobolev, Alexandre N.'
'Alias, Yatimah'
'Raston, Colin L.'

_publ_section_title
;
 Constructing Multicomponent Materials Involving Inclusion of Mono- and
 Bis-Imidazolium Cations in Gadolinium(III)-p-sulfonatocalix[5]arene
 Coordination Networks
;
_journal_issue 5
_journal_name_full 'Crystal Growth &amp; Design'
_journal_page_first 2025
_journal_paper_doi 10.1021/cg4000999
_journal_volume 13
_journal_year 2013
_chemical_formula_moiety
;
2(C35 H36 0.5Gd O24 S5),2(C6 H11 N2 O), 0.42Gd, 14.5(H2 O)
;
_chemical_formula_sum 'C82 H115 Gd1.42 N4 O60.5 S10'
_chemical_formula_weight 2668.68
_space_group_IT_number 15
_symmetry_cell_setting monoclinic
_symmetry_space_group_name_Hall '-C 2yc'
_symmetry_space_group_name_H-M 'C 1 2/c 1'
_atom_sites_solution_hydrogens geom
_atom_sites_solution_primary direct
_atom_sites_solution_secondary difmap
_audit_creation_date 2011-12-16T10:32:03-00:00
_audit_creation_method 'WinGX routine CIF_UPDATE'
_cell_angle_alpha 90
_cell_angle_beta 122.090(8)
_cell_angle_gamma 90
_cell_formula_units_Z 4
_cell_length_a 33.404(2)
_cell_length_b 19.1752(7)
_cell_length_c 22.1972(11)
_cell_measurement_reflns_used 11797
_cell_measurement_temperature 100(2)
_cell_measurement_theta_max 27.8603
_cell_measurement_theta_min 3.4867
_cell_volume 12045.6(15)
_computing_cell_refinement
;
        CrysAlisPro, Oxford Diffraction Ltd.,
        Version 1.171.33.52 (release 06-11-2009 CrysAlis171 .NET)
        (compiled Nov  6 2009,16:24:50)
;
_computing_data_collection
;
        CrysAlisPro, Oxford Diffraction Ltd.,
        Version 1.171.33.52 (release 06-11-2009 CrysAlis171 .NET)
        (compiled Nov  6 2009,16:24:50)
;
_computing_data_reduction
;
        CrysAlisPro, Oxford Diffraction Ltd.,
        Version 1.171.33.52 (release 06-11-2009 CrysAlis171 .NET)
        (compiled Nov  6 2009,16:24:50)
;
_computing_molecular_graphics 'OrtepII (Johnson, C. K. (1976)'
_computing_publication_material 'WinGX Farrugia, L. J. (1999)'
_computing_structure_refinement 'SHELXL-97 (Sheldrick, 2008)'
_diffrn_ambient_temperature 100(2)
_diffrn_detector_area_resol_mean 10.4738
_diffrn_measured_fraction_theta_full 0.994
_diffrn_measured_fraction_theta_max 0.957
_diffrn_measurement_device_type 'Oxford Diffraction Gemini diffractometer'
_diffrn_measurement_method '\w scans'
_diffrn_orient_matrix_UB_11 0.0221678957
_diffrn_orient_matrix_UB_12 0.0139493341
_diffrn_orient_matrix_UB_13 0.0089802877
_diffrn_orient_matrix_UB_21 -0.0094323389
_diffrn_orient_matrix_UB_22 0.0341850866
_diffrn_orient_matrix_UB_23 -0.0058402065
_diffrn_orient_matrix_UB_31 0.006851827
_diffrn_orient_matrix_UB_32 0.0020488547
_diffrn_orient_matrix_UB_33 0.0361305036
_diffrn_radiation_monochromator graphite
_diffrn_radiation_type MoK\a
_diffrn_radiation_wavelength 0.71073
_diffrn_reflns_av_R_equivalents 0.0652
_diffrn_reflns_av_unetI/netI 0.0986
_diffrn_reflns_limit_h_max 32
_diffrn_reflns_limit_h_min -42
_diffrn_reflns_limit_k_max 23
_diffrn_reflns_limit_k_min -23
_diffrn_reflns_limit_l_max 28
_diffrn_reflns_limit_l_min -16
_diffrn_reflns_number 40734
_diffrn_reflns_theta_full 26
_diffrn_reflns_theta_max 27
_diffrn_reflns_theta_min 3.5
_exptl_absorpt_coefficient_mu 1.047
_exptl_absorpt_correction_T_max 0.922
_exptl_absorpt_correction_T_min 0.726
_exptl_absorpt_correction_type analytical
_exptl_absorpt_process_details
;
?
;
_exptl_crystal_colour colourless
_exptl_crystal_density_diffrn 1.472
_exptl_crystal_density_method 'not measured'
_exptl_crystal_description rod
_exptl_crystal_F_000 5480
_exptl_crystal_size_max 0.63
_exptl_crystal_size_mid 0.28
_exptl_crystal_size_min 0.12
_refine_diff_density_max 3.319
_refine_diff_density_min -0.954
_refine_diff_density_rms 0.169
_refine_ls_extinction_method none
_refine_ls_goodness_of_fit_ref 1.002
_refine_ls_hydrogen_treatment constr
_refine_ls_matrix_type full
_refine_ls_number_parameters 800
_refine_ls_number_reflns 12603
_refine_ls_number_restraints 63
_refine_ls_restrained_S_all 1.01
_refine_ls_R_factor_all 0.1154
_refine_ls_R_factor_gt 0.0798
_refine_ls_shift/su_max 0.012
_refine_ls_shift/su_mean 0.001
_refine_ls_structure_factor_coef Fsqd
_refine_ls_weighting_details 'calc w=1/[\s^2^(Fo^2^)+(0.1504P)^2^] where P=(Fo^2^+2Fc^2^)/3'
_refine_ls_weighting_scheme calc
_refine_ls_wR_factor_gt 0.2241
_refine_ls_wR_factor_ref 0.2378
_reflns_number_gt 7769
_reflns_number_total 12603
_reflns_threshold_expression I>2\s(I)
_cod_data_source_file cg4000999_si_001.cif
_cod_data_source_block 101208e
_cod_original_sg_symbol_Hall '-c 2yc'
_cod_original_formula_sum 'C82 H115 Gd1.42 N4 O60.50 S10'
_cod_database_code 4507708

loop_
_symmetry_equiv_pos_as_xyz
'x, y, z'
'-x, y, -z+1/2'
'x+1/2, y+1/2, z'
'-x+1/2, y+1/2, -z+1/2'
'-x, -y, -z'
'x, -y, z-1/2'
'-x+1/2, -y+1/2, -z'
'x+1/2, -y+1/2, z-1/2'

loop_
_atom_site_label
_atom_site_type_symbol
_atom_site_fract_x
_atom_site_fract_y
_atom_site_fract_z
_atom_site_U_iso_or_equiv
_atom_site_adp_type
_atom_site_occupancy
_atom_site_symmetry_multiplicity
_atom_site_calc_flag
_atom_site_refinement_flags
_atom_site_disorder_assembly
_atom_site_disorder_group
Gd1 Gd 0.5 0.03236(3) 0.75 0.02950(18) Uani 1 2 d S . .
O101 O 0.5061(2) 0.1195(3) 0.8315(3) 0.0503(14) Uani 1 1 d . . .
O102 O 0.44930(19) -0.0602(3) 0.6770(3) 0.0451(13) Uani 1 1 d . . .
C1A C 0.4214(3) -0.0072(5) 0.4861(4) 0.049(2) Uani 1 1 d . . .
H1A H 0.4526 0.0009 0.4968 0.059 Uiso 1 1 calc R . .
N1A N 0.3911(3) 0.0411(5) 0.4785(4) 0.060(2) Uani 1 1 d . . .
C2A C 0.3487(4) 0.0156(8) 0.4597(5) 0.091(5) Uani 1 1 d . . .
H2A H 0.3205 0.0401 0.4464 0.11 Uiso 1 1 calc R . .
N2A N 0.4002(3) -0.0715(5) 0.4760(4) 0.059(2) Uani 1 1 d . . .
C3A C 0.3571(4) -0.0600(8) 0.4649(7) 0.101(5) Uani 1 1 d . . .
H3A H 0.3357 -0.0949 0.4612 0.121 Uiso 1 1 calc R . .
C4A C 0.4019(4) 0.1159(5) 0.4817(4) 0.068(3) Uani 1 1 d . . .
H4A1 H 0.4341 0.1218 0.4923 0.102 Uiso 1 1 calc R . .
H4A2 H 0.3991 0.1381 0.5191 0.102 Uiso 1 1 calc R . .
H4A3 H 0.3796 0.1377 0.4358 0.102 Uiso 1 1 calc R . .
C5A C 0.4212(4) -0.1368(5) 0.4750(4) 0.063(3) Uani 1 1 d . . .
H5A1 H 0.4513 -0.1276 0.4777 0.075 Uiso 1 1 calc R . .
H5A2 H 0.3998 -0.1612 0.4296 0.075 Uiso 1 1 calc R . .
C6A C 0.4308(4) -0.1835(6) 0.5369(5) 0.072(3) Uani 1 1 d . . .
H6A1 H 0.4013 -0.1889 0.537 0.087 Uiso 1 1 calc R . .
H6A2 H 0.4404 -0.2304 0.5304 0.087 Uiso 1 1 calc R . .
O1A O 0.4676(3) -0.1550(4) 0.6049(4) 0.081(2) Uani 1 1 d . . .
H1A1 H 0.483 -0.1248 0.598 0.121 Uiso 1 1 calc R . .
C11 C 0.2496(3) 0.0699(4) 0.4886(4) 0.0373(17) Uani 1 1 d . . .
O11 O 0.2065(2) 0.0397(3) 0.4381(3) 0.0553(16) Uani 1 1 d . . .
H11 H 0.2037 0.0401 0.3982 0.083 Uiso 1 1 calc RD . .
C12 C 0.2646(2) 0.1333(4) 0.4784(3) 0.0312(16) Uani 1 1 d . A .
C13 C 0.3094(2) 0.1566(4) 0.5326(3) 0.0291(15) Uani 1 1 d . . .
H13 H 0.321 0.2001 0.5277 0.035 Uiso 1 1 calc R . .
C14 C 0.3371(2) 0.1165(4) 0.5935(3) 0.0311(15) Uani 1 1 d . . .
S1 S 0.39385(6) 0.14633(10) 0.66159(8) 0.0319(4) Uani 1 1 d . . .
O12 O 0.42196(16) 0.0830(3) 0.6923(2) 0.0382(12) Uani 1 1 d . . .
O13 O 0.38785(18) 0.1829(3) 0.7130(2) 0.0445(13) Uani 1 1 d . . .
O14 O 0.41188(17) 0.1907(3) 0.6273(2) 0.0367(12) Uani 1 1 d . . .
C15 C 0.3205(3) 0.0536(4) 0.6021(3) 0.0315(16) Uani 1 1 d . . .
H15 H 0.3395 0.0268 0.6439 0.038 Uiso 1 1 calc R . .
C16 C 0.2763(2) 0.0294(4) 0.5501(3) 0.0321(15) Uani 1 1 d . . .
C1 C 0.2584(3) -0.0386(4) 0.5608(4) 0.0392(17) Uani 1 1 d . . .
H1B H 0.2239 -0.0416 0.5262 0.047 Uiso 1 1 calc R . .
H1C H 0.2638 -0.0394 0.6091 0.047 Uiso 1 1 calc R . .
C21 C 0.2640(2) 0.1618(4) 0.3295(3) 0.0317(15) Uani 1 1 d . . .
O21 O 0.23828(18) 0.1008(3) 0.3114(3) 0.0383(12) Uani 1 1 d . . .
H21 H 0.2302 0.089 0.27 0.057 Uiso 1 1 calc R . .
C22 C 0.2888(2) 0.1833(3) 0.2990(3) 0.0292(15) Uani 1 1 d . . .
C23 C 0.3148(2) 0.2443(4) 0.3230(3) 0.0317(15) Uani 1 1 d . . .
H23 H 0.3329 0.2587 0.3037 0.038 Uiso 1 1 calc R . .
C24 C 0.3148(3) 0.2852(4) 0.3751(3) 0.0344(16) Uani 1 1 d . A .
S2 S 0.34850(9) 0.36181(11) 0.40471(10) 0.0489(5) Uani 1 1 d D . .
O22 O 0.3266(3) 0.4097(4) 0.3452(4) 0.053(3) Uani 0.724(13) 1 d PD A 1
O23 O 0.3942(3) 0.3404(5) 0.4282(6) 0.075(4) Uani 0.724(13) 1 d PD A 1
O24 O 0.3424(4) 0.3880(4) 0.4617(4) 0.066(3) Uani 0.724(13) 1 d PD A 1
O22' O 0.3730(9) 0.3716(13) 0.3661(12) 0.066(8) Uani 0.276(13) 1 d PDU A 2
O23' O 0.3187(8) 0.4202(10) 0.3886(13) 0.063(8) Uani 0.276(13) 1 d PDU A 2
O24' O 0.3864(9) 0.3537(16) 0.4788(10) 0.088(10) Uani 0.276(13) 1 d PDU A 2
C25 C 0.2878(3) 0.2641(4) 0.4025(3) 0.0353(17) Uani 1 1 d . . .
H25 H 0.2869 0.2927 0.4366 0.042 Uiso 1 1 calc R A .
C26 C 0.2628(2) 0.2036(4) 0.3819(3) 0.0286(15) Uani 1 1 d . A .
C2 C 0.2362(2) 0.1795(4) 0.4150(3) 0.0360(17) Uani 1 1 d . . .
H2B H 0.2076 0.1539 0.379 0.043 Uiso 1 1 calc RD A .
H2C H 0.2256 0.2208 0.4297 0.043 Uiso 1 1 calc R . .
C31 C 0.2920(2) 0.0083(3) 0.2459(3) 0.0258(14) Uani 1 1 d . . .
O31 O 0.24424(17) 0.0117(3) 0.2143(2) 0.0379(12) Uani 1 1 d . . .
H31 H 0.2311 -0.0064 0.1737 0.057 Uiso 1 1 calc RD . .
C33 C 0.3660(2) -0.0508(3) 0.2952(3) 0.0238(14) Uani 1 1 d . . .
H33 H 0.3835 -0.0929 0.3059 0.029 Uiso 1 1 calc R . .
C34 C 0.3894(2) 0.0112(4) 0.3162(3) 0.0293(15) Uani 1 1 d . . .
S3 S 0.45217(6) 0.01307(9) 0.36277(8) 0.0310(4) Uani 1 1 d . . .
O32 O 0.46807(17) -0.0534(3) 0.4009(2) 0.0388(12) Uani 1 1 d . . .
O33 O 0.46545(17) 0.0191(2) 0.3100(2) 0.0314(11) Uani 1 1 d . . .
O34 O 0.46693(18) 0.0737(3) 0.4084(2) 0.0428(13) Uani 1 1 d . . .
C32 C 0.3167(2) -0.0537(3) 0.2583(3) 0.0254(14) Uani 1 1 d . . .
C35 C 0.3649(2) 0.0737(3) 0.2998(3) 0.0256(14) Uani 1 1 d . . .
H35 H 0.3816 0.1167 0.3132 0.031 Uiso 1 1 calc R . .
C36 C 0.3162(2) 0.0737(3) 0.2640(3) 0.0278(15) Uani 1 1 d . . .
C3 C 0.2880(3) 0.1412(3) 0.2402(3) 0.0303(15) Uani 1 1 d . . .
H3B H 0.3003 0.1709 0.2172 0.036 Uiso 1 1 calc R . .
H3C H 0.2547 0.1299 0.2038 0.036 Uiso 1 1 calc R . .
C41 C 0.2812(2) -0.1778(4) 0.3246(3) 0.0296(15) Uani 1 1 d . . .
O41 O 0.25096(19) -0.1213(3) 0.3109(3) 0.0439(13) Uani 1 1 d . . .
H41 H 0.2402 -0.1238 0.3375 0.066 Uiso 1 1 calc RD . .
C42 C 0.2884(3) -0.2307(4) 0.3715(3) 0.0346(17) Uani 1 1 d . . .
C43 C 0.3195(3) -0.2831(4) 0.3825(4) 0.043(2) Uani 1 1 d . . .
H43 H 0.3248 -0.3195 0.415 0.052 Uiso 1 1 calc R . .
C44 C 0.3431(3) -0.2837(4) 0.3471(4) 0.0368(17) Uani 1 1 d . . .
S4 S 0.38460(10) -0.34975(12) 0.36424(13) 0.0617(7) Uani 1 1 d . . .
O42 O 0.3652(4) -0.4135(4) 0.3700(7) 0.135(4) Uani 1 1 d DU . .
O43 O 0.4258(4) -0.3302(6) 0.4247(5) 0.139(4) Uani 1 1 d U . .
O44 O 0.3895(3) -0.3541(4) 0.3055(4) 0.088(2) Uani 1 1 d . . .
C45 C 0.3341(2) -0.2321(3) 0.2974(3) 0.0299(15) Uani 1 1 d . . .
H45 H 0.3493 -0.2337 0.2714 0.036 Uiso 1 1 calc R . .
C46 C 0.3030(2) -0.1785(3) 0.2857(3) 0.0263(14) Uani 1 1 d . . .
C4 C 0.2915(2) -0.1241(3) 0.2294(3) 0.0280(14) Uani 1 1 d . . .
H4A H 0.2569 -0.1159 0.2021 0.034 Uiso 1 1 calc RD . .
H4B H 0.2999 -0.1428 0.196 0.034 Uiso 1 1 calc R . .
C51 C 0.2636(3) -0.1344(4) 0.4838(4) 0.0399(19) Uani 1 1 d . . .
O51 O 0.2279(2) -0.1057(3) 0.4241(3) 0.0536(16) Uani 1 1 d . . .
H51 H 0.2112 -0.0814 0.434 0.08 Uiso 1 1 calc R . .
C52 C 0.2819(3) -0.1013(4) 0.5517(4) 0.0348(17) Uani 1 1 d . . .
C53 C 0.3215(3) -0.1323(4) 0.6104(4) 0.0377(18) Uani 1 1 d . . .
H53 H 0.3354 -0.111 0.6558 0.045 Uiso 1 1 calc R . .
C54 C 0.3401(3) -0.1924(4) 0.6032(4) 0.0370(17) Uani 1 1 d . . .
S5 S 0.38806(8) -0.23280(12) 0.68056(11) 0.0483(5) Uani 1 1 d . . .
O52 O 0.3682(2) -0.2640(4) 0.7174(3) 0.0680(19) Uani 1 1 d . . .
O53 O 0.4206(2) -0.1781(4) 0.7207(3) 0.075(2) Uani 1 1 d . . .
O54 O 0.4068(3) -0.2838(5) 0.6548(4) 0.095(3) Uani 1 1 d D . .
C55 C 0.3208(3) -0.2255(4) 0.5382(4) 0.0388(18) Uani 1 1 d . . .
H55 H 0.3341 -0.2681 0.5349 0.047 Uiso 1 1 calc R . .
C56 C 0.2823(3) -0.1969(4) 0.4780(4) 0.0389(19) Uani 1 1 d . . .
C5 C 0.2597(3) -0.2342(4) 0.4076(4) 0.046(2) Uani 1 1 d . . .
H5A H 0.2281 -0.2137 0.3752 0.055 Uiso 1 1 calc R . .
H5B H 0.2551 -0.2838 0.415 0.055 Uiso 1 1 calc R . .
Gd2 Gd 0.49210(6) 0.47745(9) 0.72470(8) 0.0351(7) Uani 0.2093(17) 1 d P . 1
O1 O 0.6392(3) 0.5320(4) 0.0136(5) 0.090(2) Uani 1 1 d D B 2
O2 O 0.6471(4) 0.4609(8) 0.7997(5) 0.200(8) Uani 1 1 d D C 2
O3 O 0.6164(7) 0.3314(7) 0.9030(6) 0.094(5) Uani 0.5 1 d PU D 2
O4 O 0.6435(5) 0.5931(6) 0.7549(7) 0.059(3) Uani 0.5 1 d P E 2
O5 O 0.4557(5) 0.2791(8) 0.7959(8) 0.094(5) Uani 0.5 1 d PU F 2
O6 O 0.5 0.5 0 0.056(4) Uani 0.5 2 d SP G 2
O7 O 0.4261(4) 0.4425(6) 0.6828(6) 0.065(4) Uani 0.5 1 d PD H 2
O8 O 0.5 0.3628(9) 0.75 0.193(8) Uani 1 2 d SDU I 2
O9 O 0.4804(8) 0.4483(9) 0.8307(8) 0.128(8) Uani 0.5 1 d PD J 2
O10 O 0.5438(6) -0.4227(9) 0.7501(10) 0.107(6) Uani 0.5 1 d PU K 2
O15 O 0.4432(5) 0.7405(8) 0.8712(8) 0.080(4) Uani 0.5 1 d P L 2
O16 O 0.6314(8) -0.4142(10) 0.8935(10) 0.130(8) Uani 0.5 1 d P M 2
O17 O 0.5231(12) 0.2519(15) 0.948(2) 0.26(2) Uani 0.5 1 d P N 2

loop_
_atom_site_aniso_label
_atom_site_aniso_U_11
_atom_site_aniso_U_22
_atom_site_aniso_U_33
_atom_site_aniso_U_23
_atom_site_aniso_U_13
_atom_site_aniso_U_12
Gd1 0.0368(3) 0.0299(3) 0.0286(3) 0 0.0220(2) 0
O101 0.059(4) 0.052(4) 0.059(3) -0.020(3) 0.043(3) -0.015(3)
O102 0.052(3) 0.049(3) 0.050(3) -0.013(3) 0.037(3) -0.014(3)
C1A 0.043(5) 0.064(6) 0.044(5) 0.007(4) 0.025(4) -0.003(4)
N1A 0.059(5) 0.087(6) 0.039(4) -0.018(4) 0.029(4) 0.007(5)
C2A 0.047(6) 0.177(15) 0.064(6) -0.062(8) 0.039(5) -0.034(7)
N2A 0.057(5) 0.080(6) 0.048(4) -0.008(4) 0.034(4) -0.012(4)
C3A 0.088(9) 0.135(12) 0.130(11) -0.082(10) 0.091(9) -0.063(8)
C4A 0.111(9) 0.075(7) 0.037(5) -0.004(4) 0.052(5) 0.014(6)
C5A 0.110(8) 0.054(6) 0.035(4) -0.005(4) 0.046(5) 0.003(5)
C6A 0.099(8) 0.065(7) 0.061(6) -0.017(5) 0.049(6) -0.038(6)
O1A 0.117(6) 0.068(5) 0.087(5) -0.032(4) 0.075(5) -0.033(4)
C11 0.038(4) 0.047(5) 0.035(4) -0.006(3) 0.025(3) -0.002(4)
O11 0.046(3) 0.071(4) 0.035(3) -0.001(3) 0.012(3) -0.021(3)
C12 0.037(4) 0.038(4) 0.027(3) -0.002(3) 0.023(3) 0.006(3)
C13 0.034(4) 0.031(4) 0.029(3) -0.002(3) 0.022(3) 0.002(3)
C14 0.039(4) 0.036(4) 0.030(3) -0.003(3) 0.026(3) 0.002(3)
S1 0.0347(10) 0.0371(10) 0.0277(8) 0.0001(7) 0.0191(8) -0.0026(8)
O12 0.029(3) 0.045(3) 0.036(3) 0.009(2) 0.015(2) 0.003(2)
O13 0.044(3) 0.058(4) 0.033(3) -0.010(2) 0.022(2) -0.004(3)
O14 0.044(3) 0.037(3) 0.035(3) 0.001(2) 0.024(2) -0.006(2)
C15 0.040(4) 0.038(4) 0.023(3) -0.001(3) 0.020(3) -0.001(3)
C16 0.036(4) 0.038(4) 0.027(3) -0.002(3) 0.020(3) -0.004(3)
C1 0.044(4) 0.044(5) 0.035(4) 0.000(3) 0.025(3) -0.010(4)
C21 0.033(4) 0.027(4) 0.032(4) 0.003(3) 0.016(3) 0.008(3)
O21 0.048(3) 0.032(3) 0.038(3) -0.004(2) 0.025(3) -0.002(2)
C22 0.046(4) 0.018(3) 0.025(3) 0.004(2) 0.020(3) 0.008(3)
C23 0.032(4) 0.030(4) 0.028(4) 0.007(3) 0.013(3) 0.005(3)
C24 0.044(4) 0.024(4) 0.029(3) -0.004(3) 0.015(3) -0.005(3)
S2 0.0646(15) 0.0375(12) 0.0378(11) -0.0063(8) 0.0226(10) -0.0121(10)
O22 0.070(6) 0.039(5) 0.045(5) 0.001(4) 0.027(4) -0.010(4)
O23 0.073(7) 0.064(7) 0.085(8) -0.031(5) 0.041(6) -0.028(5)
O24 0.121(9) 0.033(5) 0.054(5) -0.015(4) 0.053(6) -0.022(5)
O22' 0.092(16) 0.062(14) 0.048(12) -0.020(10) 0.040(11) -0.048(12)
O23' 0.071(14) 0.035(12) 0.075(15) 0.002(10) 0.034(11) 0.008(10)
O24' 0.086(17) 0.073(16) 0.084(15) -0.005(12) 0.030(12) -0.029(13)
C25 0.053(5) 0.029(4) 0.022(3) 0.005(3) 0.020(3) 0.013(3)
C26 0.030(4) 0.028(4) 0.024(3) 0.003(3) 0.012(3) 0.011(3)
C2 0.034(4) 0.047(5) 0.029(3) 0.003(3) 0.018(3) 0.011(3)
C31 0.037(4) 0.025(3) 0.021(3) -0.002(2) 0.019(3) -0.003(3)
O31 0.036(3) 0.041(3) 0.033(3) -0.004(2) 0.016(2) 0.001(2)
C33 0.034(4) 0.022(3) 0.024(3) 0.000(2) 0.021(3) 0.000(3)
C34 0.040(4) 0.039(4) 0.017(3) -0.002(3) 0.020(3) -0.004(3)
S3 0.0350(10) 0.0381(11) 0.0269(8) -0.0056(7) 0.0211(7) -0.0060(7)
O32 0.040(3) 0.048(3) 0.030(3) 0.005(2) 0.019(2) -0.002(2)
O33 0.039(3) 0.033(3) 0.034(2) -0.0017(19) 0.028(2) -0.004(2)
O34 0.043(3) 0.056(4) 0.038(3) -0.020(2) 0.027(2) -0.014(3)
C32 0.041(4) 0.020(3) 0.022(3) 0.001(2) 0.021(3) -0.004(3)
C35 0.039(4) 0.023(4) 0.021(3) -0.001(2) 0.020(3) -0.004(3)
C36 0.043(4) 0.026(4) 0.021(3) -0.003(3) 0.022(3) -0.003(3)
C3 0.047(4) 0.020(3) 0.029(3) 0.000(3) 0.023(3) 0.001(3)
C41 0.038(4) 0.026(4) 0.036(4) -0.010(3) 0.027(3) -0.009(3)
O41 0.055(3) 0.047(3) 0.048(3) -0.007(2) 0.039(3) -0.003(3)
C42 0.046(4) 0.037(4) 0.033(4) -0.016(3) 0.029(3) -0.023(4)
C43 0.070(6) 0.030(4) 0.039(4) -0.004(3) 0.035(4) -0.025(4)
C44 0.054(5) 0.022(4) 0.040(4) 0.003(3) 0.029(4) 0.005(3)
S4 0.0899(19) 0.0370(13) 0.0658(15) 0.0139(10) 0.0465(15) 0.0178(12)
O42 0.177(9) 0.047(5) 0.228(10) 0.015(6) 0.139(8) 0.019(6)
O43 0.114(7) 0.140(9) 0.104(6) -0.026(6) 0.018(5) 0.067(6)
O44 0.113(6) 0.077(5) 0.099(5) 0.006(4) 0.073(5) 0.030(5)
C45 0.040(4) 0.025(4) 0.032(4) -0.006(3) 0.024(3) -0.009(3)
C46 0.032(4) 0.023(3) 0.030(3) -0.008(3) 0.020(3) -0.009(3)
C4 0.036(4) 0.025(4) 0.022(3) -0.002(3) 0.015(3) 0.000(3)
C51 0.050(5) 0.045(5) 0.033(4) -0.005(3) 0.028(4) -0.022(4)
O51 0.064(4) 0.061(4) 0.029(3) -0.004(3) 0.020(3) -0.022(3)
C52 0.044(4) 0.041(4) 0.035(4) -0.007(3) 0.031(4) -0.016(3)
C53 0.050(5) 0.039(4) 0.035(4) -0.010(3) 0.031(4) -0.020(4)
C54 0.036(4) 0.045(5) 0.038(4) -0.004(3) 0.026(3) -0.009(3)
S5 0.0498(13) 0.0511(13) 0.0493(12) -0.0027(10) 0.0299(10) -0.0058(10)
O52 0.071(5) 0.066(5) 0.068(4) 0.025(3) 0.038(4) -0.004(3)
O53 0.081(5) 0.078(5) 0.052(4) 0.006(3) 0.025(3) -0.028(4)
O54 0.085(6) 0.115(7) 0.074(5) -0.017(4) 0.035(4) 0.038(5)
C55 0.051(5) 0.036(4) 0.050(4) -0.014(3) 0.041(4) -0.020(4)
C56 0.052(5) 0.043(5) 0.037(4) -0.018(3) 0.034(4) -0.027(4)
C5 0.062(5) 0.053(5) 0.043(4) -0.023(4) 0.041(4) -0.034(4)
Gd2 0.0317(12) 0.0304(12) 0.0271(9) 0.0012(5) 0.0046(8) 0.0007(7)
O1 0.096(6) 0.062(5) 0.127(7) 0.015(4) 0.069(5) 0.015(4)
O2 0.148(10) 0.274(17) 0.080(6) -0.096(8) -0.007(6) 0.076(10)
O3 0.179(14) 0.035(7) 0.040(6) -0.017(5) 0.038(8) -0.014(8)
O4 0.087(9) 0.036(7) 0.078(8) -0.008(6) 0.061(8) -0.003(6)
O5 0.083(10) 0.066(9) 0.111(10) -0.060(8) 0.036(8) -0.026(7)
O6 0.053(10) 0.051(10) 0.033(8) -0.002(7) 0.001(7) -0.015(9)
O7 0.120(11) 0.039(7) 0.078(8) -0.027(6) 0.082(9) -0.020(7)
O8 0.101(9) 0.200(15) 0.336(18) 0 0.154(11) 0
O9 0.20(2) 0.062(11) 0.050(9) -0.005(7) 0.022(11) 0.026(12)
O10 0.094(11) 0.080(11) 0.142(12) -0.005(9) 0.058(9) -0.021(9)
O15 0.073(10) 0.079(11) 0.085(10) 0.018(8) 0.040(8) 0.005(8)
O16 0.20(2) 0.086(14) 0.108(13) 0.014(10) 0.086(14) 0.049(14)
O17 0.23(4) 0.13(3) 0.30(4) -0.09(2) 0.05(3) 0.06(2)

loop_
_atom_type_symbol
_atom_type_description
_atom_type_scat_dispersion_real
_atom_type_scat_dispersion_imag
_atom_type_scat_source
C C 0.0033 0.0016 'International Tables Vol C Tables 4.2.6.8 and 6.1.1.4'
H H 0 0 'International Tables Vol C Tables 4.2.6.8 and 6.1.1.4'
N N 0.0061 0.0033 'International Tables Vol C Tables 4.2.6.8 and 6.1.1.4'
O O 0.0106 0.006 'International Tables Vol C Tables 4.2.6.8 and 6.1.1.4'
S S 0.1246 0.1234 'International Tables Vol C Tables 4.2.6.8 and 6.1.1.4'
Gd Gd -0.1653 3.9035 'International Tables Vol C Tables 4.2.6.8 and 6.1.1.4'

loop_
_exptl_crystal_face_index_h
_exptl_crystal_face_index_k
_exptl_crystal_face_index_l
_exptl_crystal_face_perp_dist
1 0 -2 0.3155
-1 0 2 0.2702
1 0 0 0.0814
-1 0 0 0.0385
1 -1 0 0.0911
-1 1 0 0.0708

loop_
_geom_angle_atom_site_label_1
_geom_angle_atom_site_label_2
_geom_angle_atom_site_label_3
_geom_angle
_geom_angle_site_symmetry_1
_geom_angle_site_symmetry_3
O33 Gd1 O33 131.2(2) 6_556 5_656
O33 Gd1 O101 74.87(17) 6_556 .
O33 Gd1 O101 146.94(17) 5_656 .
O33 Gd1 O101 146.94(17) 6_556 2_656
O33 Gd1 O101 74.87(17) 5_656 2_656
O101 Gd1 O101 91.3(3) . 2_656
O33 Gd1 O102 72.18(16) 6_556 .
O33 Gd1 O102 72.17(16) 5_656 .
O101 Gd1 O102 140.89(17) . .
O101 Gd1 O102 105.1(2) 2_656 .
O33 Gd1 O102 72.17(16) 6_556 2_656
O33 Gd1 O102 72.18(16) 5_656 2_656
O101 Gd1 O102 105.12(19) . 2_656
O101 Gd1 O102 140.89(17) 2_656 2_656
O102 Gd1 O102 84.3(3) . 2_656
O33 Gd1 O12 125.10(16) 6_556 2_656
O33 Gd1 O12 75.93(16) 5_656 2_656
O101 Gd1 O12 71.57(17) . 2_656
O101 Gd1 O12 75.77(19) 2_656 2_656
O102 Gd1 O12 146.45(17) . 2_656
O102 Gd1 O12 76.27(18) 2_656 2_656
O33 Gd1 O12 75.93(16) 6_556 .
O33 Gd1 O12 125.10(16) 5_656 .
O101 Gd1 O12 75.77(19) . .
O101 Gd1 O12 71.57(17) 2_656 .
O102 Gd1 O12 76.27(18) . .
O102 Gd1 O12 146.45(17) 2_656 .
O12 Gd1 O12 132.6(2) 2_656 .
N1A C1A N2A 108.3(8) . .
N1A C1A H1A 125.8 . .
N2A C1A H1A 125.8 . .
C1A N1A C2A 113.5(10) . .
C1A N1A C4A 121.9(9) . .
C2A N1A C4A 124.2(10) . .
N1A C2A C3A 102.1(10) . .
N1A C2A H2A 128.9 . .
C3A C2A H2A 128.9 . .
C3A N2A C1A 106.9(9) . .
C3A N2A C5A 128.5(10) . .
C1A N2A C5A 124.6(8) . .
N2A C3A C2A 108.4(10) . .
N2A C3A H3A 125.8 . .
C2A C3A H3A 125.8 . .
N1A C4A H4A1 109.5 . .
N1A C4A H4A2 109.5 . .
H4A1 C4A H4A2 109.5 . .
N1A C4A H4A3 109.5 . .
H4A1 C4A H4A3 109.5 . .
H4A2 C4A H4A3 109.5 . .
N2A C5A C6A 111.5(7) . .
N2A C5A H5A1 109.3 . .
C6A C5A H5A1 109.3 . .
N2A C5A H5A2 109.3 . .
C6A C5A H5A2 109.3 . .
H5A1 C5A H5A2 108 . .
O1A C6A C5A 111.7(8) . .
O1A C6A H6A1 109.3 . .
C5A C6A H6A1 109.3 . .
O1A C6A H6A2 109.3 . .
C5A C6A H6A2 109.3 . .
H6A1 C6A H6A2 107.9 . .
C6A O1A H1A1 109.5 . .
C12 C11 O11 123.0(7) . .
C12 C11 C16 123.2(7) . .
O11 C11 C16 113.8(7) . .
C11 O11 H11 109.5 . .
C11 C12 C13 117.1(6) . .
C11 C12 C2 124.7(7) . .
C13 C12 C2 118.2(7) . .
C14 C13 C12 120.8(7) . .
C14 C13 H13 119.6 . .
C12 C13 H13 119.6 . .
C15 C14 C13 120.4(7) . .
C15 C14 S1 119.2(5) . .
C13 C14 S1 120.3(5) . .
O13 S1 O12 111.1(3) . .
O13 S1 O14 113.4(3) . .
O12 S1 O14 112.6(3) . .
O13 S1 C14 107.1(3) . .
O12 S1 C14 105.0(3) . .
O14 S1 C14 107.0(3) . .
S1 O12 Gd1 145.6(3) . .
C14 C15 C16 120.4(6) . .
C14 C15 H15 119.8 . .
C16 C15 H15 119.8 . .
C15 C16 C11 118.1(7) . .
C15 C16 C1 119.8(6) . .
C11 C16 C1 122.1(6) . .
C16 C1 C52 113.1(6) . .
C16 C1 H1B 109 . .
C52 C1 H1B 109 . .
C16 C1 H1C 109 . .
C52 C1 H1C 109 . .
H1B C1 H1C 107.8 . .
O21 C21 C22 123.6(6) . .
O21 C21 C26 115.5(6) . .
C22 C21 C26 120.9(7) . .
C21 O21 H21 109.5 . .
C21 C22 C23 118.7(6) . .
C21 C22 C3 121.4(6) . .
C23 C22 C3 119.9(6) . .
C22 C23 C24 121.1(7) . .
C22 C23 H23 119.4 . .
C24 C23 H23 119.4 . .
C25 C24 C23 119.0(7) . .
C25 C24 S2 121.1(5) . .
C23 C24 S2 119.9(6) . .
O23 S2 O23' 144.7(11) . .
O23 S2 O22 116.9(6) . .
O23' S2 O22 47.1(10) . .
O23 S2 O24' 54.5(14) . .
O23' S2 O24' 116.4(17) . .
O22 S2 O24' 144.3(11) . .
O23 S2 O24 113.9(6) . .
O23' S2 O24 63.0(11) . .
O22 S2 O24 109.5(5) . .
O24' S2 O24 60.1(15) . .
O23 S2 O22' 54.4(11) . .
O23' S2 O22' 106.5(15) . .
O22 S2 O22' 63.7(11) . .
O24' S2 O22' 104.5(17) . .
O24 S2 O22' 145.8(9) . .
O23 S2 C24 104.6(5) . .
O23' S2 C24 110.2(10) . .
O22 S2 C24 106.1(4) . .
O24' S2 C24 109.5(11) . .
O24 S2 C24 104.7(4) . .
O22' S2 C24 109.3(8) . .
C26 C25 C24 121.9(6) . .
C26 C25 H25 119 . .
C24 C25 H25 119 . .
C25 C26 C21 118.2(6) . .
C25 C26 C2 121.3(6) . .
C21 C26 C2 120.5(6) . .
C26 C2 C12 113.4(6) . .
C26 C2 H2B 108.9 . .
C12 C2 H2B 108.9 . .
C26 C2 H2C 108.9 . .
C12 C2 H2C 108.9 . .
H2B C2 H2C 107.7 . .
O31 C31 C32 123.6(6) . .
O31 C31 C36 116.0(6) . .
C32 C31 C36 120.4(6) . .
C31 O31 H31 109.5 . .
C34 C33 C32 121.2(6) . .
C34 C33 H33 119.4 . .
C32 C33 H33 119.4 . .
C33 C34 C35 121.0(6) . .
C33 C34 S3 120.0(5) . .
C35 C34 S3 119.0(5) . .
O34 S3 O33 111.3(3) . .
O34 S3 O32 114.2(3) . .
O33 S3 O32 111.1(3) . .
O34 S3 C34 106.3(3) . .
O33 S3 C34 107.6(3) . .
O32 S3 C34 105.8(3) . .
S3 O33 Gd1 148.9(3) . 5_656
C31 C32 C33 118.3(6) . .
C31 C32 C4 122.1(6) . .
C33 C32 C4 119.6(6) . .
C36 C35 C34 120.1(6) . .
C36 C35 H35 120 . .
C34 C35 H35 120 . .
C35 C36 C31 118.8(6) . .
C35 C36 C3 121.5(6) . .
C31 C36 C3 119.6(6) . .
C22 C3 C36 115.3(5) . .
C22 C3 H3B 108.5 . .
C36 C3 H3B 108.5 . .
C22 C3 H3C 108.5 . .
C36 C3 H3C 108.5 . .
H3B C3 H3C 107.5 . .
C42 C41 C46 121.4(7) . .
C42 C41 O41 123.3(6) . .
C46 C41 O41 115.3(6) . .
C41 O41 H41 109.5 . .
C43 C42 C41 119.0(6) . .
C43 C42 C5 119.8(7) . .
C41 C42 C5 121.1(7) . .
C42 C43 C44 121.0(7) . .
C42 C43 H43 119.5 . .
C44 C43 H43 119.5 . .
C43 C44 C45 119.9(7) . .
C43 C44 S4 120.4(6) . .
C45 C44 S4 119.7(6) . .
O43 S4 O44 112.1(7) . .
O43 S4 O42 114.6(7) . .
O44 S4 O42 108.5(6) . .
O43 S4 C44 106.2(5) . .
O44 S4 C44 108.1(4) . .
O42 S4 C44 107.1(5) . .
C46 C45 C44 120.1(6) . .
C46 C45 H45 120 . .
C44 C45 H45 120 . .
C45 C46 C41 118.5(6) . .
C45 C46 C4 120.3(6) . .
C41 C46 C4 121.1(6) . .
C46 C4 C32 114.7(5) . .
C46 C4 H4A 108.6 . .
C32 C4 H4A 108.6 . .
C46 C4 H4B 108.6 . .
C32 C4 H4B 108.6 . .
H4A C4 H4B 107.6 . .
O51 C51 C56 118.0(6) . .
O51 C51 C52 120.9(8) . .
C56 C51 C52 121.1(7) . .
C51 O51 H51 109.5 . .
C53 C52 C51 116.8(7) . .
C53 C52 C1 121.0(6) . .
C51 C52 C1 122.1(7) . .
C54 C53 C52 121.1(6) . .
C54 C53 H53 119.5 . .
C52 C53 H53 119.5 . .
C53 C54 C55 121.5(7) . .
C53 C54 S5 119.2(5) . .
C55 C54 S5 119.2(6) . .
O53 S5 O52 112.3(4) . .
O53 S5 O54 113.6(5) . .
O52 S5 O54 112.1(5) . .
O53 S5 C54 106.1(4) . .
O52 S5 C54 106.2(4) . .
O54 S5 C54 105.7(4) . .
C54 C55 C56 120.3(7) . .
C54 C55 H55 119.8 . .
C56 C55 H55 119.8 . .
C55 C56 C51 119.1(6) . .
C55 C56 C5 120.7(8) . .
C51 C56 C5 120.2(8) . .
C56 C5 C42 114.2(6) . .
C56 C5 H5A 108.7 . .
C42 C5 H5A 108.7 . .
C56 C5 H5B 108.7 . .
C42 C5 H5B 108.7 . .
H5A C5 H5B 107.6 . .

loop_
_geom_bond_atom_site_label_1
_geom_bond_atom_site_label_2
_geom_bond_distance
_geom_bond_site_symmetry_2
Gd1 O33 2.390(4) 6_556
Gd1 O33 2.390(4) 5_656
Gd1 O101 2.390(5) .
Gd1 O101 2.390(5) 2_656
Gd1 O102 2.394(5) .
Gd1 O102 2.394(5) 2_656
Gd1 O12 2.415(5) 2_656
Gd1 O12 2.415(5) .
C1A N1A 1.316(11) .
C1A N2A 1.379(12) .
C1A H1A 0.95 .
N1A C2A 1.336(12) .
N1A C4A 1.471(13) .
C2A C3A 1.47(2) .
C2A H2A 0.95 .
N2A C3A 1.345(13) .
N2A C5A 1.442(12) .
C3A H3A 0.95 .
C4A H4A1 0.98 .
C4A H4A2 0.98 .
C4A H4A3 0.98 .
C5A C6A 1.526(12) .
C5A H5A1 0.99 .
C5A H5A2 0.99 .
C6A O1A 1.456(11) .
C6A H6A1 0.99 .
C6A H6A2 0.99 .
O1A H1A1 0.84 .
C11 C12 1.380(10) .
C11 O11 1.396(9) .
C11 C16 1.404(10) .
O11 H11 0.84 .
C12 C13 1.403(10) .
C12 C2 1.499(9) .
C13 C14 1.395(9) .
C13 H13 0.95 .
C14 C15 1.382(10) .
C14 S1 1.778(7) .
S1 O13 1.442(5) .
S1 O12 1.464(5) .
S1 O14 1.468(5) .
C15 C16 1.383(10) .
C15 H15 0.95 .
C16 C1 1.505(10) .
C1 C52 1.506(11) .
C1 H1B 0.99 .
C1 H1C 0.99 .
C21 O21 1.379(8) .
C21 C22 1.381(10) .
C21 C26 1.431(9) .
O21 H21 0.84 .
C22 C23 1.385(10) .
C22 C3 1.522(8) .
C23 C24 1.395(10) .
C23 H23 0.95 .
C24 C25 1.388(10) .
C24 S2 1.753(7) .
S2 O23 1.387(10) .
S2 O23' 1.412(15) .
S2 O22 1.449(8) .
S2 O24' 1.456(17) .
S2 O24 1.473(8) .
S2 O22' 1.479(15) .
C25 C26 1.358(10) .
C25 H25 0.95 .
C26 C2 1.497(9) .
C2 H2B 0.99 .
C2 H2C 0.99 .
C31 O31 1.360(8) .
C31 C32 1.390(9) .
C31 C36 1.429(9) .
O31 H31 0.84 .
C33 C34 1.363(9) .
C33 C32 1.397(9) .
C33 H33 0.95 .
C34 C35 1.386(9) .
C34 S3 1.779(7) .
S3 O34 1.446(5) .
S3 O33 1.461(4) .
S3 O32 1.464(5) .
O33 Gd1 2.390(4) 5_656
C32 C4 1.539(9) .
C35 C36 1.379(9) .
C35 H35 0.95 .
C36 C3 1.523(9) .
C3 H3B 0.99 .
C3 H3C 0.99 .
C41 C42 1.380(10) .
C41 C46 1.396(8) .
C41 O41 1.400(9) .
O41 H41 0.84 .
C42 C43 1.369(12) .
C42 C5 1.544(9) .
C43 C44 1.379(10) .
C43 H43 0.95 .
C44 C45 1.391(9) .
C44 S4 1.763(8) .
S4 O43 1.368(10) .
S4 O44 1.400(7) .
S4 O42 1.421(10) .
C45 C46 1.384(10) .
C45 H45 0.95 .
C46 C4 1.511(9) .
C4 H4A 0.99 .
C4 H4B 0.99 .
C51 O51 1.342(9) .
C51 C56 1.390(11) .
C51 C52 1.437(9) .
O51 H51 0.84 .
C52 C53 1.403(11) .
C53 C54 1.359(11) .
C53 H53 0.95 .
C54 C55 1.382(10) .
C54 S5 1.786(8) .
S5 O53 1.430(7) .
S5 O52 1.431(6) .
S5 O54 1.434(7) .
C55 C56 1.383(11) .
C55 H55 0.95 .
C56 C5 1.507(9) .
C5 H5A 0.99 .
C5 H5B 0.99 .
Gd2 Gd2 0.954(3) 2_656

loop_
_geom_hbond_atom_site_label_D
_geom_hbond_atom_site_label_H
_geom_hbond_atom_site_label_A
_geom_hbond_distance_DH
_geom_hbond_distance_HA
_geom_hbond_distance_DA
_geom_hbond_angle_DHA
_geom_hbond_site_symmetry_A
O11 H11 O2 0.84 1.99 2.627(11) 132 8_455
O21 H21 O31 0.84 2.14 2.840(7) 141.2 .
O31 H31 O22 0.84 2.37 2.801(10) 112.4 4_545
O31 H31 O23' 0.84 2.05 2.759(19) 141.2 4_545
O41 H41 O51 0.84 2.2 3.009(7) 162.7 .
O51 H51 O11 0.84 2.33 2.936(9) 129.1 .
O1A H1A1 O34 0.84 2.01 2.825(9) 164.1 5_656
